data_7160910
loop_
_publ_author_name
'Rakshit, Ankita J.'
'Saikia, Raktim Abha'
'Deka, Snata'
'Thakur, Ashim Jyoti'

_publ_section_title
;
 Copper-catalyzed N-arylation of Isatins Employing Aryl(TMP)iodonium Salts
;
_journal_name_full 'Organic &amp; Biomolecular Chemistry'
_journal_paper_doi 10.1039/D5OB01451D
_journal_year 2025
_chemical_formula_moiety 'C14 H8 Br N O2'
_chemical_formula_sum 'C14 H8 Br N O2'
_chemical_formula_weight 302.12
_chemical_name_common 1-(4-bromophenyl)isatin
_chemical_name_systematic 1-(4-bromophenyl)indoline-2,3-dione
_space_group_crystal_system triclinic
_space_group_IT_number 2
_space_group_name_Hall '-P 1'
_space_group_name_H-M_alt 'P -1'
_atom_sites_solution_hydrogens geom
_atom_sites_solution_primary dual
_audit_creation_date 2025-06-12
_audit_creation_method
;
Olex2 1.5-alpha
(compiled 2025.05.31 svn.r86d253d1 for OlexSys, GUI svn.r7254)
;
_audit_update_record
;
2025-06-12 deposited with the CCDC.	2025-11-28 downloaded from the CCDC.
;
_cell_angle_alpha 98.65(5)
_cell_angle_beta 88.67(5)
_cell_angle_gamma 89.92(5)
_cell_formula_units_Z 8
_cell_length_a 3.938(6)
_cell_length_b 13.90(2)
_cell_length_c 43.76(6)
_cell_measurement_reflns_used 11731
_cell_measurement_temperature 296.15
_cell_measurement_theta_max 29.108
_cell_measurement_theta_min 1.413
_cell_volume 2367(6)
_computing_molecular_graphics 'Olex2 1.5-alpha (Dolomanov et al., 2009)'
_computing_publication_material 'Olex2 1.5-alpha (Dolomanov et al., 2009)'
_computing_structure_refinement 'SHELXL 2016/6 (Sheldrick, 2015)'
_computing_structure_solution 'SHELXT  (Sheldrick, 2015)'
_diffrn_ambient_temperature 296.15
_diffrn_measured_fraction_theta_full 0.968
_diffrn_measured_fraction_theta_max 0.920
_diffrn_measurement_device_type 'Bruker APEX-II CCD'
_diffrn_measurement_method '\f and \w scans'
_diffrn_radiation_type MoK\a
_diffrn_radiation_wavelength 0.71073
_diffrn_reflns_av_unetI/netI 0.4577
_diffrn_reflns_Laue_measured_fraction_full 0.968
_diffrn_reflns_Laue_measured_fraction_max 0.920
_diffrn_reflns_limit_h_max 5
_diffrn_reflns_limit_h_min -5
_diffrn_reflns_limit_k_max 18
_diffrn_reflns_limit_k_min -18
_diffrn_reflns_limit_l_max 57
_diffrn_reflns_limit_l_min 0
_diffrn_reflns_number 11731
_diffrn_reflns_point_group_measured_fraction_full 0.968
_diffrn_reflns_point_group_measured_fraction_max 0.920
_diffrn_reflns_theta_full 25.242
_diffrn_reflns_theta_max 29.108
_diffrn_reflns_theta_min 1.413
_exptl_absorpt_coefficient_mu 3.465
_exptl_crystal_density_diffrn 1.696
_exptl_crystal_description needle
_exptl_crystal_F_000 1200
_exptl_crystal_size_max 0.1
_exptl_crystal_size_mid 0.02
_exptl_crystal_size_min 0.01
_refine_diff_density_max 0.792
_refine_diff_density_min -1.488
_refine_diff_density_rms 0.222
_refine_ls_extinction_method none
_refine_ls_goodness_of_fit_ref 0.840
_refine_ls_hydrogen_treatment constr
_refine_ls_matrix_type full
_refine_ls_number_parameters 650
_refine_ls_number_reflns 11731
_refine_ls_number_restraints 4
_refine_ls_restrained_S_all 0.842
_refine_ls_R_factor_all 0.2525
_refine_ls_R_factor_gt 0.0983
_refine_ls_shift/su_max 0.003
_refine_ls_shift/su_mean 0.000
_refine_ls_structure_factor_coef Fsqd
_refine_ls_weighting_details 'w=1/[\s^2^(Fo^2^)+(0.1000P)^2^] where P=(Fo^2^+2Fc^2^)/3'
_refine_ls_weighting_scheme calc
_refine_ls_wR_factor_gt 0.2385
_refine_ls_wR_factor_ref 0.3318
_reflns_Friedel_coverage 0.000
_reflns_number_gt 4339
_reflns_number_total 11731
_reflns_threshold_expression 'I > 2\s(I)'
_cod_data_source_file d5ob01451d3.cif
_cod_data_source_block ajt_164p_181124_0u
_cod_database_code 7160910
_shelx_shelxl_version_number 2016/6
_shelx_space_group_comment
;
The symmetry employed for this shelxl refinement is uniquely defined
by the following loop, which should always be used as a source of
symmetry information in preference to the above space-group names.
They are only intended as comments.
;
_olex2_refinement_description
;
1. Others
 Fixed Uiso: H5D(0.038) H5C(0.037) H7B(0.03) H14C(0.037) H7A(0.031) H7D(0.033)
 H7C(0.03) H12C(0.04) H6D(0.044) H10C(0.032) H6C(0.036) H5A(0.032) H13C(0.04)
 H14D(0.033) H11D(0.048) H5B(0.032) H14B(0.035) H6B(0.034) H10D(0.034)
 H11A(0.047) H11C(0.044) H13B(0.031) H12A(0.046) H14A(0.045) H12D(0.047)
 H13D(0.045) H10B(0.04) H11B(0.041) H10A(0.043) H12B(0.055) H6A(0.04)
 H13A(0.047)
 Fixed X: H5D(0.506281) H5C(-0.339443) H7B(0.190957) H14C(0.194892)
 H7A(1.133909) H7D(0.635978) H7C(-0.30094) H12C(-0.034338) H6D(0.431486) H10C(-
 0.219293) H6C(-0.479161) H5A(1.02275) H13C(0.185531) H14D(0.761837)
 H11D(1.09212) H5B(0.142452) H14B(0.696594) H6B(0.035751) H10D(1.120833)
 H11A(1.233131) H11C(-0.235488) H13B(0.680134) H12A(1.421565) H14A(1.624992)
 H12D(0.924158) H13D(0.738242) H10B(0.258093) H11B(0.267663) H10A(1.258982)
 H12B(0.466937) H6A(0.924944) H13A(1.597893)
 Fixed Y: H5D(0.312617) H5C(0.773928) H7B(0.592305) H14C(0.934671)
 H7A(1.117518) H7D(0.383599) H7C(0.905651) H12C(0.995173) H6D(0.41791)
 H10C(0.730327) H6C(0.903059) H5A(1.185678) H13C(1.04496) H14D(0.135183)
 H11D(0.458533) H5B(0.730362) H14B(0.567921) H6B(0.597229) H10D(0.386874)
 H11A(1.290821) H11C(0.841384) H13B(0.454169) H12A(1.131073) H14A(1.116601)
 H12D(0.369679) H13D(0.211814) H10B(0.768658) H11B(0.660809) H10A(1.365276)
 H12B(0.497593) H6A(1.082236) H13A(1.041599)
 Fixed Z: H5D(0.017983) H5C(0.041988) H7B(0.368969) H14C(0.164291)
 H7A(0.388475) H7D(0.11099) H7C(0.13122) H12C(0.256888) H6D(0.064259)
 H10C(0.211816) H6C(0.08023) H5A(0.482772) H13C(0.211577) H14D(0.170437)
 H11D(0.197205) H5B(0.457266) H14B(0.334373) H6B(0.421809) H10D(0.143734)
 H11A(0.278796) H11C(0.255751) H13B(0.29002) H12A(0.264678) H14A(0.354937)
 H12D(0.233994) H13D(0.222164) H10B(0.290799) H11B(0.242621) H10A(0.330917)
 H12B(0.244862) H6A(0.437179) H13A(0.304554)
;
_olex2_submission_special_instructions 'No special instructions were received'

loop_
_space_group_symop_operation_xyz
'x, y, z'
'-x, -y, -z'

loop_
_atom_site_label
_atom_site_type_symbol
_atom_site_fract_x
_atom_site_fract_y
_atom_site_fract_z
_atom_site_U_iso_or_equiv
_atom_site_adp_type
_atom_site_occupancy
_atom_site_site_symmetry_order
_atom_site_calc_flag
_atom_site_refinement_flags_posn
_atom_site_refinement_flags_adp
_atom_site_refinement_flags_occupancy
_atom_site_disorder_assembly
_atom_site_disorder_group
Br1D Br 0.8018(3) 0.12013(10) 0.00091(3) 0.0314(4) Uani 1 1 d . . . . .
Br1A Br 1.3021(3) 1.38006(10) 0.49914(3) 0.0313(4) Uani 1 1 d . . . . .
Br1C Br -0.0123(3) 0.58475(11) 0.04110(3) 0.0368(4) Uani 1 1 d . . . . .
Br1B Br 0.4877(3) 0.91517(11) 0.45889(3) 0.0364(4) Uani 1 1 d . . . . .
O1A O 1.767(2) 1.4311(7) 0.3725(2) 0.037(2) Uani 1 1 d . . . . .
O1B O 0.791(2) 0.8734(7) 0.3230(2) 0.036(2) Uani 1 1 d . . . . .
O2A O 1.645(2) 1.4758(7) 0.4401(2) 0.034(2) Uani 1 1 d . . . . .
O2C O 0.252(2) 0.5362(6) 0.1109(2) 0.032(2) Uani 1 1 d . . . . .
O1C O 0.286(2) 0.6273(8) 0.1760(2) 0.041(2) Uani 1 1 d . . . . .
N1A N 1.468(3) 1.2883(8) 0.3797(2) 0.029(3) Uani 1 1 d . . . . .
N1D N 0.964(3) 0.2082(8) 0.1206(2) 0.029(2) Uani 1 1 d . . . . .
O2D O 1.149(2) 0.0244(7) 0.0600(2) 0.033(2) Uani 1 1 d . . . . .
C4B C 0.383(3) 0.8107(9) 0.4280(3) 0.023(3) Uani 1 1 d . . . . .
O1D O 1.265(2) 0.0677(7) 0.1275(2) 0.039(2) Uani 1 1 d . . . . .
O2B O 0.743(2) 0.9668(7) 0.3881(2) 0.039(2) Uani 1 1 d . . . . .
C4C C -0.117(3) 0.6888(10) 0.0718(3) 0.030(3) Uani 1 1 d . . . . .
C1D C 1.107(3) 0.1213(9) 0.1101(3) 0.025(3) Uani 1 1 d D . . . .
N1C N 0.009(3) 0.7538(8) 0.1560(2) 0.029(2) Uani 1 1 d . . . . .
C5D C 0.583(3) 0.2962(9) 0.0365(4) 0.032(3) Uani 1 1 d . . . . .
H5D H 0.506281 0.312617 0.017983 0.038 Uiso 1 1 calc R U . . .
C4A C 1.247(3) 1.2927(9) 0.4628(3) 0.026(3) Uani 1 1 d . . . . .
N1B N 0.510(2) 0.7465(7) 0.3437(2) 0.024(2) Uani 1 1 d . . . . .
C3B C 0.474(3) 0.8123(10) 0.3966(3) 0.030(3) Uani 1 1 d . . . . .
C5C C -0.285(3) 0.7726(10) 0.0625(3) 0.030(3) Uani 1 1 d . . . . .
H5C H -0.339443 0.773928 0.041988 0.037 Uiso 1 1 calc R U . . .
C2D C 1.049(3) 0.0982(9) 0.0754(3) 0.027(3) Uani 1 1 d D . . . .
C7B C 0.235(3) 0.6467(9) 0.3834(3) 0.025(3) Uani 1 1 d . . . . .
H7B H 0.190957 0.592305 0.368969 0.030 Uiso 1 1 calc R U . . .
C14C C 0.109(3) 0.9163(10) 0.1825(3) 0.031(3) Uani 1 1 d . . . . .
H14C H 0.194892 0.934671 0.164291 0.037 Uiso 1 1 calc R U . . .
C3A C 1.376(3) 1.3158(9) 0.4340(3) 0.025(3) Uani 1 1 d . . . . .
C8D C 0.825(3) 0.2499(9) 0.0931(3) 0.027(3) Uani 1 1 d . . . . .
C3D C 0.867(3) 0.1832(10) 0.0662(3) 0.031(3) Uani 1 1 d . . . . .
C2B C 0.636(3) 0.8838(9) 0.3787(3) 0.027(3) Uani 1 1 d D . . . .
C8C C -0.103(3) 0.7699(9) 0.1253(3) 0.022(3) Uani 1 1 d . . . . .
C4D C 0.746(3) 0.2067(9) 0.0378(3) 0.025(3) Uani 1 1 d . . . . .
C3C C -0.026(3) 0.6880(8) 0.1035(3) 0.025(3) Uani 1 1 d . . . . .
C7A C 1.162(3) 1.1618(9) 0.4064(3) 0.026(3) Uani 1 1 d . . . . .
H7A H 1.133909 1.117518 0.388475 0.031 Uiso 1 1 calc R U . . .
C7D C 0.664(3) 0.3390(10) 0.0930(3) 0.027(3) Uani 1 1 d . . . . .
H7D H 0.635978 0.383599 0.110990 0.033 Uiso 1 1 calc R U . . .
C7C C -0.260(3) 0.8507(10) 0.1166(3) 0.025(3) Uani 1 1 d . . . . .
H7C H -0.300940 0.905651 0.131220 0.030 Uiso 1 1 calc R U . . .
C1C C 0.160(3) 0.6602(10) 0.1551(3) 0.032(3) Uani 1 1 d D . . . .
C9A C 1.449(3) 1.2460(9) 0.3471(3) 0.029(3) Uani 1 1 d . . . . .
C12C C -0.029(3) 0.9521(10) 0.2384(3) 0.033(3) Uani 1 1 d . . . . .
H12C H -0.034338 0.995173 0.256888 0.040 Uiso 1 1 calc R U . . .
C6D C 0.544(3) 0.3591(10) 0.0645(4) 0.037(3) Uani 1 1 d . . . . .
H6D H 0.431486 0.417910 0.064259 0.044 Uiso 1 1 calc R U . . .
C10C C -0.144(3) 0.7936(10) 0.2115(3) 0.027(3) Uani 1 1 d . . . . .
H10C H -0.219293 0.730327 0.211816 0.032 Uiso 1 1 calc R U . . .
C2C C 0.136(3) 0.6187(12) 0.1207(3) 0.037(3) Uani 1 1 d D . . . .
C6C C -0.360(3) 0.8500(10) 0.0853(3) 0.030(3) Uani 1 1 d . . . . .
H6C H -0.479161 0.903059 0.080230 0.036 Uiso 1 1 calc R U . . .
C5A C 1.092(3) 1.2033(9) 0.4639(3) 0.027(3) Uani 1 1 d . . . . .
H5A H 1.022750 1.185678 0.482772 0.032 Uiso 1 1 calc R U . . .
C13C C 0.103(3) 0.9821(10) 0.2111(3) 0.033(3) Uani 1 1 d . . . . .
H13C H 0.185531 1.044960 0.211577 0.040 Uiso 1 1 calc R U . . .
C14D C 0.829(3) 0.1996(9) 0.1757(3) 0.028(3) Uani 1 1 d . . . . .
H14D H 0.761837 0.135183 0.170437 0.033 Uiso 1 1 calc R U . . .
C1A C 1.614(3) 1.3803(9) 0.3891(3) 0.027(3) Uani 1 1 d D . . . .
C11D C 1.030(3) 0.3939(12) 0.1914(3) 0.040(4) Uani 1 1 d . . . . .
H11D H 1.092120 0.458533 0.197205 0.048 Uiso 1 1 calc R U . . .
C1B C 0.658(4) 0.8374(9) 0.3460(3) 0.033(3) Uani 1 1 d D . . . .
C5B C 0.211(3) 0.7297(9) 0.4367(3) 0.027(3) Uani 1 1 d . . . . .
H5B H 0.142452 0.730362 0.457266 0.032 Uiso 1 1 calc R U . . .
C14B C 0.610(3) 0.5851(9) 0.3163(3) 0.029(3) Uani 1 1 d . . . . .
H14B H 0.696594 0.567921 0.334373 0.035 Uiso 1 1 calc R U . . .
C8B C 0.396(3) 0.7301(8) 0.3750(3) 0.021(3) Uani 1 1 d . . . . .
C9B C 0.492(3) 0.6780(9) 0.3161(3) 0.027(3) Uani 1 1 d . . . . .
C6B C 0.144(3) 0.6504(9) 0.4154(3) 0.028(3) Uani 1 1 d . . . . .
H6B H 0.035751 0.597229 0.421809 0.034 Uiso 1 1 calc R U . . .
C10D C 1.047(3) 0.3513(10) 0.1590(3) 0.028(3) Uani 1 1 d . . . . .
H10D H 1.120833 0.386874 0.143734 0.034 Uiso 1 1 calc R U . . .
C9C C -0.020(3) 0.8237(9) 0.1833(3) 0.026(3) Uani 1 1 d . . . . .
C11A C 1.314(4) 1.2560(12) 0.2937(4) 0.040(4) Uani 1 1 d . . . . .
H11A H 1.233131 1.290821 0.278796 0.047 Uiso 1 1 calc R U . . .
C11C C -0.148(3) 0.8598(11) 0.2376(3) 0.036(3) Uani 1 1 d . . . . .
H11C H -0.235488 0.841384 0.255751 0.044 Uiso 1 1 calc R U . . .
C13B C 0.601(3) 0.5172(8) 0.2898(3) 0.026(3) Uani 1 1 d . . . . .
H13B H 0.680134 0.454169 0.290020 0.031 Uiso 1 1 calc R U . . .
C12A C 1.421(4) 1.1604(11) 0.2852(3) 0.039(4) Uani 1 1 d . . . . .
H12A H 1.421565 1.131073 0.264678 0.046 Uiso 1 1 calc R U . . .
C8A C 1.323(3) 1.2515(8) 0.4054(3) 0.024(3) Uani 1 1 d . . . . .
C14A C 1.549(3) 1.1509(11) 0.3397(4) 0.037(3) Uani 1 1 d . . . . .
H14A H 1.624992 1.116601 0.354937 0.045 Uiso 1 1 calc R U . . .
C12D C 0.924(4) 0.3407(11) 0.2134(4) 0.039(3) Uani 1 1 d . . . . .
H12D H 0.924158 0.369679 0.233994 0.047 Uiso 1 1 calc R U . . .
C13D C 0.817(3) 0.2452(12) 0.2065(3) 0.037(3) Uani 1 1 d . . . . .
H13D H 0.738242 0.211814 0.222164 0.045 Uiso 1 1 calc R U . . .
C10B C 0.350(3) 0.7065(10) 0.2896(3) 0.033(3) Uani 1 1 d . . . . .
H10B H 0.258093 0.768658 0.290799 0.040 Uiso 1 1 calc R U . . .
C11B C 0.345(3) 0.6421(10) 0.2608(4) 0.034(3) Uani 1 1 d . . . . .
H11B H 0.267663 0.660809 0.242621 0.041 Uiso 1 1 calc R U . . .
C10A C 1.328(3) 1.3010(11) 0.3251(3) 0.036(3) Uani 1 1 d . . . . .
H10A H 1.258982 1.365276 0.330917 0.043 Uiso 1 1 calc R U . . .
C9D C 0.949(3) 0.2553(10) 0.1521(3) 0.028(3) Uani 1 1 d . . . . .
C2A C 1.556(3) 1.4019(10) 0.4239(3) 0.035(3) Uani 1 1 d D . . . .
C12B C 0.472(4) 0.5441(12) 0.2625(4) 0.046(4) Uani 1 1 d . . . . .
H12B H 0.466937 0.497593 0.244862 0.055 Uiso 1 1 calc R U . . .
C6A C 1.041(3) 1.1401(9) 0.4364(3) 0.034(3) Uani 1 1 d . . . . .
H6A H 0.924944 1.082236 0.437179 0.040 Uiso 1 1 calc R U . . .
C13A C 1.535(4) 1.1067(11) 0.3096(3) 0.039(4) Uani 1 1 d . . . . .
H13A H 1.597893 1.041599 0.304554 0.047 Uiso 1 1 calc R U . . .

loop_
_atom_site_aniso_label
_atom_site_aniso_U_11
_atom_site_aniso_U_22
_atom_site_aniso_U_33
_atom_site_aniso_U_23
_atom_site_aniso_U_13
_atom_site_aniso_U_12
Br1D 0.0352(7) 0.0300(8) 0.0273(7) -0.0005(6) 0.0024(5) 0.0073(5)
Br1A 0.0348(7) 0.0290(7) 0.0282(7) -0.0011(6) 0.0069(5) -0.0100(5)
Br1C 0.0385(7) 0.0365(8) 0.0330(8) -0.0021(6) 0.0025(6) 0.0065(6)
Br1B 0.0388(7) 0.0336(8) 0.0335(8) -0.0041(6) 0.0065(6) -0.0080(6)
O1A 0.046(5) 0.026(5) 0.037(6) 0.004(4) 0.021(4) -0.007(4)
O1B 0.054(6) 0.029(5) 0.026(5) 0.011(4) 0.012(4) -0.006(4)
O2A 0.051(6) 0.019(5) 0.030(5) 0.002(4) 0.011(4) -0.016(4)
O2C 0.039(5) 0.018(5) 0.037(6) 0.000(4) 0.003(4) 0.002(4)
O1C 0.046(6) 0.038(6) 0.040(6) 0.006(5) -0.003(5) 0.013(4)
N1A 0.033(5) 0.024(6) 0.027(6) 0.001(5) 0.012(4) -0.011(4)
N1D 0.043(6) 0.023(6) 0.020(6) 0.004(5) 0.001(4) -0.002(5)
O2D 0.039(5) 0.027(5) 0.030(5) 0.000(4) -0.002(4) 0.005(4)
C4B 0.017(5) 0.018(6) 0.034(7) 0.009(5) 0.013(5) 0.004(4)
O1D 0.054(6) 0.024(5) 0.038(6) 0.001(5) -0.001(4) 0.003(4)
O2B 0.042(5) 0.037(6) 0.034(6) -0.002(5) 0.006(4) -0.012(4)
C4C 0.021(6) 0.037(8) 0.029(7) 0.002(6) 0.010(5) 0.002(5)
C1D 0.036(7) 0.014(6) 0.025(7) 0.008(5) -0.002(5) -0.001(5)
N1C 0.039(6) 0.020(6) 0.025(6) -0.003(5) 0.004(4) -0.002(4)
C5D 0.025(6) 0.021(7) 0.052(9) 0.014(6) 0.008(6) -0.001(5)
C4A 0.020(5) 0.026(7) 0.033(7) 0.005(6) 0.006(5) 0.003(5)
N1B 0.036(5) 0.011(5) 0.024(6) 0.006(4) 0.003(4) -0.001(4)
C3B 0.024(6) 0.036(8) 0.031(8) 0.003(6) 0.007(5) 0.005(5)
C5C 0.029(6) 0.040(8) 0.025(7) 0.011(6) 0.000(5) -0.009(5)
C2D 0.041(7) 0.018(7) 0.023(7) 0.005(5) 0.000(5) 0.002(5)
C7B 0.028(6) 0.017(6) 0.032(7) 0.011(5) 0.002(5) -0.002(5)
C14C 0.039(7) 0.031(8) 0.023(7) 0.007(6) 0.017(5) 0.009(5)
C3A 0.026(6) 0.026(7) 0.024(7) 0.004(5) 0.006(5) 0.000(5)
C8D 0.028(6) 0.023(7) 0.029(7) 0.005(6) 0.001(5) 0.005(5)
C3D 0.018(6) 0.024(7) 0.050(9) 0.003(6) 0.017(6) 0.000(5)
C2B 0.033(6) 0.012(6) 0.034(8) 0.001(5) 0.006(5) 0.000(5)
C8C 0.020(5) 0.022(6) 0.024(7) 0.001(5) 0.007(5) 0.000(4)
C4D 0.023(6) 0.028(7) 0.024(7) 0.006(5) 0.004(5) -0.006(5)
C3C 0.030(6) 0.006(5) 0.040(8) 0.011(5) 0.013(5) 0.000(4)
C7A 0.032(6) 0.016(6) 0.029(7) 0.007(5) 0.012(5) -0.003(5)
C7D 0.035(7) 0.028(7) 0.019(7) 0.005(5) 0.004(5) 0.000(5)
C7C 0.015(5) 0.029(7) 0.032(7) 0.005(6) 0.009(5) -0.004(5)
C1C 0.035(7) 0.028(8) 0.034(8) 0.004(6) 0.003(6) 0.004(5)
C9A 0.031(6) 0.020(6) 0.034(8) 0.000(6) 0.012(5) 0.003(5)
C12C 0.031(7) 0.029(8) 0.036(8) -0.006(6) 0.005(6) 0.001(5)
C6D 0.031(7) 0.028(7) 0.052(9) 0.011(7) 0.018(6) 0.006(5)
C10C 0.026(6) 0.023(7) 0.029(7) -0.004(5) 0.001(5) -0.007(5)
C2C 0.021(6) 0.052(10) 0.037(8) 0.002(7) 0.003(5) -0.006(6)
C6C 0.032(7) 0.030(7) 0.029(7) 0.009(6) 0.000(5) 0.006(5)
C5A 0.027(6) 0.023(7) 0.030(7) 0.003(5) -0.001(5) -0.010(5)
C13C 0.029(6) 0.018(7) 0.047(9) -0.007(6) 0.013(6) 0.001(5)
C14D 0.027(6) 0.020(7) 0.039(8) 0.012(6) 0.006(5) 0.001(5)
C1A 0.030(6) 0.014(6) 0.038(8) 0.007(5) 0.011(5) -0.001(5)
C11D 0.031(7) 0.046(9) 0.039(9) -0.009(7) 0.000(6) -0.008(6)
C1B 0.054(8) 0.009(6) 0.037(8) 0.007(6) 0.007(6) -0.004(5)
C5B 0.037(7) 0.012(6) 0.032(7) 0.007(5) 0.008(5) -0.001(5)
C14B 0.028(6) 0.020(7) 0.041(8) 0.010(6) -0.002(5) 0.000(5)
C8B 0.013(5) 0.016(6) 0.036(7) 0.014(5) 0.006(5) 0.003(4)
C9B 0.024(6) 0.021(7) 0.033(8) -0.003(6) 0.002(5) -0.006(5)
C6B 0.032(6) 0.019(6) 0.036(8) 0.014(6) 0.013(5) 0.000(5)
C10D 0.023(6) 0.025(7) 0.037(8) 0.004(6) -0.005(5) -0.003(5)
C9C 0.044(7) 0.020(6) 0.016(6) 0.008(5) 0.008(5) 0.006(5)
C11A 0.043(8) 0.044(9) 0.035(9) 0.016(7) 0.003(6) -0.002(6)
C11C 0.036(7) 0.041(9) 0.033(8) 0.010(7) 0.001(6) 0.004(6)
C13B 0.040(7) 0.006(5) 0.032(7) 0.009(5) 0.010(5) 0.001(5)
C12A 0.054(9) 0.029(8) 0.029(8) -0.006(6) 0.009(6) -0.017(6)
C8A 0.021(5) 0.011(6) 0.039(8) 0.003(5) -0.003(5) 0.004(4)
C14A 0.036(7) 0.035(8) 0.041(9) 0.005(7) 0.002(6) 0.003(6)
C12D 0.047(8) 0.030(8) 0.040(9) 0.001(7) -0.001(6) 0.007(6)
C13D 0.036(7) 0.053(10) 0.024(7) 0.010(7) 0.008(6) 0.005(6)
C10B 0.049(8) 0.025(7) 0.025(7) 0.000(6) 0.014(6) -0.008(6)
C11B 0.029(6) 0.034(8) 0.040(8) 0.007(6) 0.011(6) -0.005(5)
C10A 0.046(8) 0.032(8) 0.031(8) 0.009(6) 0.002(6) -0.001(6)
C9D 0.034(6) 0.031(7) 0.016(6) -0.008(5) 0.009(5) 0.003(5)
C2A 0.044(8) 0.020(7) 0.041(9) 0.004(6) 0.012(6) 0.003(6)
C12B 0.060(10) 0.033(9) 0.041(10) -0.006(7) 0.006(7) -0.004(7)
C6A 0.040(7) 0.011(6) 0.046(9) -0.008(6) 0.001(6) -0.008(5)
C13A 0.059(9) 0.024(7) 0.033(8) 0.002(6) 0.019(7) -0.003(6)

loop_
_atom_type_symbol
_atom_type_description
_atom_type_scat_dispersion_real
_atom_type_scat_dispersion_imag
_atom_type_scat_source
C C 0.0033 0.0016 'International Tables Vol C Tables 4.2.6.8 and 6.1.1.4'
H H 0.0000 0.0000 'International Tables Vol C Tables 4.2.6.8 and 6.1.1.4'
Br Br -0.2901 2.4595 'International Tables Vol C Tables 4.2.6.8 and 6.1.1.4'
N N 0.0061 0.0033 'International Tables Vol C Tables 4.2.6.8 and 6.1.1.4'
O O 0.0106 0.0060 'International Tables Vol C Tables 4.2.6.8 and 6.1.1.4'

loop_
_geom_angle_atom_site_label_1
_geom_angle_atom_site_label_2
_geom_angle_atom_site_label_3
_geom_angle
_geom_angle_site_symmetry_1
_geom_angle_site_symmetry_3
_geom_angle_publ_flag
C1A N1A C9A 122.0(10) . . ?
C1A N1A C8A 110.4(10) . . ?
C8A N1A C9A 127.3(10) . . ?
C1D N1D C8D 108.3(10) . . ?
C1D N1D C9D 126.5(11) . . ?
C9D N1D C8D 125.3(10) . . ?
C3B C4B Br1B 121.3(9) . . ?
C3B C4B C5B 120.2(12) . . ?
C5B C4B Br1B 118.5(9) . . ?
C5C C4C Br1C 117.4(10) . . ?
C3C C4C Br1C 121.5(10) . . ?
C3C C4C C5C 121.1(12) . . ?
N1D C1D C2D 108.4(10) . . ?
O1D C1D N1D 124.1(11) . . ?
O1D C1D C2D 127.6(11) . . ?
C1C N1C C8C 111.7(10) . . ?
C1C N1C C9C 123.6(11) . . ?
C9C N1C C8C 124.6(11) . . ?
C4D C5D H5D 121.8 . . ?
C6D C5D H5D 121.8 . . ?
C6D C5D C4D 116.4(14) . . ?
C3A C4A Br1A 120.0(9) . . ?
C5A C4A Br1A 120.1(10) . . ?
C5A C4A C3A 119.8(12) . . ?
C1B N1B C8B 108.5(10) . . ?
C1B N1B C9B 125.4(10) . . ?
C9B N1B C8B 126.0(10) . . ?
C4B C3B C2B 135.7(12) . . ?
C8B C3B C4B 117.9(12) . . ?
C8B C3B C2B 106.4(10) . . ?
C4C C5C H5C 121.4 . . ?
C6C C5C C4C 117.3(12) . . ?
C6C C5C H5C 121.4 . . ?
O2D C2D C1D 122.6(12) . . ?
O2D C2D C3D 130.4(12) . . ?
C3D C2D C1D 107.0(10) . . ?
C8B C7B H7B 121.7 . . ?
C8B C7B C6B 116.5(12) . . ?
C6B C7B H7B 121.7 . . ?
C13C C14C H14C 121.6 . . ?
C9C C14C H14C 121.6 . . ?
C9C C14C C13C 116.9(12) . . ?
C4A C3A C8A 121.1(12) . . ?
C4A C3A C2A 135.0(12) . . ?
C8A C3A C2A 103.7(10) . . ?
C3D C8D N1D 110.2(11) . . ?
C3D C8D C7D 121.4(13) . . ?
C7D C8D N1D 128.3(11) . . ?
C8D C3D C2D 106.0(12) . . ?
C8D C3D C4D 119.5(12) . . ?
C4D C3D C2D 134.4(12) . . ?
O2B C2B C3B 129.0(11) . . ?
O2B C2B C1B 123.7(12) . . ?
C1B C2B C3B 107.2(10) . . ?
C3C C8C N1C 109.8(11) . . ?
C7C C8C N1C 129.5(11) . . ?
C7C C8C C3C 120.7(12) . . ?
C5D C4D Br1D 117.8(11) . . ?
C5D C4D C3D 121.1(12) . . ?
C3D C4D Br1D 121.1(10) . . ?
C4C C3C C2C 135.8(11) . . ?
C8C C3C C4C 118.6(11) . . ?
C8C C3C C2C 105.6(11) . . ?
C8A C7A H7A 121.0 . . ?
C8A C7A C6A 118.0(12) . . ?
C6A C7A H7A 121.0 . . ?
C8D C7D H7D 121.3 . . ?
C8D C7D C6D 117.4(12) . . ?
C6D C7D H7D 121.3 . . ?
C8C C7C H7C 119.8 . . ?
C8C C7C C6C 120.5(12) . . ?
C6C C7C H7C 119.8 . . ?
O1C C1C N1C 127.4(12) . . ?
O1C C1C C2C 131.0(13) . . ?
N1C C1C C2C 101.5(12) . . ?
C14A C9A N1A 116.3(13) . . ?
C14A C9A C10A 122.8(14) . . ?
C10A C9A N1A 120.9(11) . . ?
C13C C12C H12C 120.2 . . ?
C11C C12C H12C 120.2 . . ?
C11C C12C C13C 119.6(13) . . ?
C5D C6D C7D 124.2(13) . . ?
C5D C6D H6D 117.9 . . ?
C7D C6D H6D 117.9 . . ?
C9C C10C H10C 120.9 . . ?
C11C C10C H10C 120.9 . . ?
C11C C10C C9C 118.1(13) . . ?
O2C C2C C3C 128.8(12) . . ?
O2C C2C C1C 119.9(13) . . ?
C3C C2C C1C 111.3(12) . . ?
C5C C6C C7C 121.7(13) . . ?
C5C C6C H6C 119.2 . . ?
C7C C6C H6C 119.2 . . ?
C4A C5A H5A 120.3 . . ?
C4A C5A C6A 119.4(12) . . ?
C6A C5A H5A 120.3 . . ?
C14C C13C H13C 119.8 . . ?
C12C C13C C14C 120.4(12) . . ?
C12C C13C H13C 119.8 . . ?
C13D C14D H14D 120.8 . . ?
C13D C14D C9D 118.4(12) . . ?
C9D C14D H14D 120.8 . . ?
O1A C1A N1A 126.9(11) . . ?
O1A C1A C2A 127.2(12) . . ?
N1A C1A C2A 105.9(10) . . ?
C10D C11D H11D 119.6 . . ?
C12D C11D H11D 119.6 . . ?
C12D C11D C10D 120.9(14) . . ?
O1B C1B N1B 124.3(11) . . ?
O1B C1B C2B 127.2(12) . . ?
N1B C1B C2B 108.5(10) . . ?
C4B C5B H5B 119.7 . . ?
C6B C5B C4B 120.6(12) . . ?
C6B C5B H5B 119.7 . . ?
C9B C14B H14B 119.9 . . ?
C9B C14B C13B 120.1(13) . . ?
C13B C14B H14B 119.9 . . ?
C3B C8B N1B 109.4(10) . . ?
C3B C8B C7B 122.8(12) . . ?
C7B C8B N1B 127.8(11) . . ?
C14B C9B N1B 118.6(13) . . ?
C14B C9B C10B 121.9(13) . . ?
C10B C9B N1B 119.5(12) . . ?
C7B C6B H6B 119.0 . . ?
C5B C6B C7B 121.9(12) . . ?
C5B C6B H6B 119.0 . . ?
C11D C10D H10D 121.7 . . ?
C9D C10D C11D 116.5(13) . . ?
C9D C10D H10D 121.7 . . ?
N1C C9C C10C 119.2(11) . . ?
C14C C9C N1C 118.4(11) . . ?
C14C C9C C10C 122.1(12) . . ?
C12A C11A H11A 119.9 . . ?
C12A C11A C10A 120.2(15) . . ?
C10A C11A H11A 119.9 . . ?
C12C C11C H11C 118.5 . . ?
C10C C11C C12C 122.9(14) . . ?
C10C C11C H11C 118.5 . . ?
C14B C13B H13B 120.2 . . ?
C14B C13B C12B 119.6(12) . . ?
C12B C13B H13B 120.2 . . ?
C11A C12A H12A 120.9 . . ?
C11A C12A C13A 118.2(13) . . ?
C13A C12A H12A 120.9 . . ?
N1A C8A C3A 112.0(10) . . ?
C7A C8A N1A 128.8(12) . . ?
C7A C8A C3A 119.0(12) . . ?
C9A C14A H14A 120.4 . . ?
C9A C14A C13A 119.2(15) . . ?
C13A C14A H14A 120.4 . . ?
C11D C12D H12D 118.5 . . ?
C11D C12D C13D 123.0(15) . . ?
C13D C12D H12D 118.5 . . ?
C14D C13D H13D 120.5 . . ?
C12D C13D C14D 119.0(14) . . ?
C12D C13D H13D 120.5 . . ?
C9B C10B H10B 119.2 . . ?
C9B C10B C11B 121.5(13) . . ?
C11B C10B H10B 119.2 . . ?
C10B C11B H11B 123.0 . . ?
C10B C11B C12B 113.9(14) . . ?
C12B C11B H11B 123.0 . . ?
C9A C10A C11A 118.5(13) . . ?
C9A C10A H10A 120.7 . . ?
C11A C10A H10A 120.7 . . ?
N1D C9D C14D 118.3(12) . . ?
C10D C9D N1D 119.5(12) . . ?
C10D C9D C14D 122.2(12) . . ?
O2A C2A C3A 127.4(12) . . ?
O2A C2A C1A 124.7(12) . . ?
C3A C2A C1A 107.9(11) . . ?
C13B C12B C11B 122.8(14) . . ?
C13B C12B H12B 118.6 . . ?
C11B C12B H12B 118.6 . . ?
C7A C6A H6A 118.8 . . ?
C5A C6A C7A 122.4(12) . . ?
C5A C6A H6A 118.8 . . ?
C12A C13A H13A 119.5 . . ?
C14A C13A C12A 121.0(13) . . ?
C14A C13A H13A 119.5 . . ?

loop_
_geom_bond_atom_site_label_1
_geom_bond_atom_site_label_2
_geom_bond_distance
_geom_bond_site_symmetry_2
_geom_bond_publ_flag
Br1D C4D 1.870(13) . ?
Br1A C4A 1.866(13) . ?
Br1C C4C 1.859(13) . ?
Br1B C4B 1.882(13) . ?
O1A C1A 1.232(15) . ?
O1B C1B 1.290(15) . ?
O2A C2A 1.215(16) . ?
O2C C2C 1.245(17) . ?
O1C C1C 1.202(17) . ?
N1A C9A 1.460(17) . ?
N1A C1A 1.410(16) . ?
N1A C8A 1.416(16) . ?
N1D C1D 1.342(16) . ?
N1D C8D 1.523(17) . ?
N1D C9D 1.433(15) . ?
O2D C2D 1.199(15) . ?
C4B C3B 1.413(18) . ?
C4B C5B 1.413(17) . ?
O1D C1D 1.313(15) . ?
O2B C2B 1.243(15) . ?
C4C C5C 1.45(2) . ?
C4C C3C 1.44(2) . ?
C1D C2D 1.526(14) . ?
N1C C8C 1.471(18) . ?
N1C C1C 1.425(18) . ?
N1C C9C 1.424(15) . ?
C5D H5D 0.9300 . ?
C5D C4D 1.408(18) . ?
C5D C6D 1.40(2) . ?
C4A C3A 1.431(17) . ?
C4A C5A 1.391(18) . ?
N1B C1B 1.383(16) . ?
N1B C8B 1.482(16) . ?
N1B C9B 1.424(16) . ?
C3B C2B 1.490(18) . ?
C3B C8B 1.410(19) . ?
C5C H5C 0.9300 . ?
C5C C6C 1.380(19) . ?
C2D C3D 1.491(19) . ?
C7B H7B 0.9300 . ?
C7B C8B 1.414(17) . ?
C7B C6B 1.428(18) . ?
C14C H14C 0.9300 . ?
C14C C13C 1.433(18) . ?
C14C C9C 1.388(19) . ?
C3A C8A 1.444(18) . ?
C3A C2A 1.509(19) . ?
C8D C3D 1.391(18) . ?
C8D C7D 1.392(18) . ?
C3D C4D 1.43(2) . ?
C2B C1B 1.479(14) . ?
C8C C3C 1.401(16) . ?
C8C C7C 1.388(18) . ?
C3C C2C 1.46(2) . ?
C7A H7A 0.9300 . ?
C7A C8A 1.406(17) . ?
C7A C6A 1.459(19) . ?
C7D H7D 0.9300 . ?
C7D C6D 1.41(2) . ?
C7C H7C 0.9300 . ?
C7C C6C 1.434(19) . ?
C1C C2C 1.534(15) . ?
C9A C14A 1.368(19) . ?
C9A C10A 1.41(2) . ?
C12C H12C 0.9300 . ?
C12C C13C 1.41(2) . ?
C12C C11C 1.36(2) . ?
C6D H6D 0.9300 . ?
C10C H10C 0.9300 . ?
C10C C9C 1.436(17) . ?
C10C C11C 1.354(19) . ?
C6C H6C 0.9300 . ?
C5A H5A 0.9300 . ?
C5A C6A 1.399(18) . ?
C13C H13C 0.9300 . ?
C14D H14D 0.9300 . ?
C14D C13D 1.404(19) . ?
C14D C9D 1.452(18) . ?
C1A C2A 1.521(14) . ?
C11D H11D 0.9300 . ?
C11D C10D 1.453(19) . ?
C11D C12D 1.36(2) . ?
C5B H5B 0.9300 . ?
C5B C6B 1.363(18) . ?
C14B H14B 0.9300 . ?
C14B C9B 1.374(18) . ?
C14B C13B 1.381(18) . ?
C9B C10B 1.41(2) . ?
C6B H6B 0.9300 . ?
C10D H10D 0.9300 . ?
C10D C9D 1.382(18) . ?
C11A H11A 0.9300 . ?
C11A C12A 1.39(2) . ?
C11A C10A 1.42(2) . ?
C11C H11C 0.9300 . ?
C13B H13B 0.9300 . ?
C13B C12B 1.41(2) . ?
C12A H12A 0.9300 . ?
C12A C13A 1.47(2) . ?
C14A H14A 0.9300 . ?
C14A C13A 1.37(2) . ?
C12D H12D 0.9300 . ?
C12D C13D 1.39(2) . ?
C13D H13D 0.9300 . ?
C10B H10B 0.9300 . ?
C10B C11B 1.433(19) . ?
C11B H11B 0.9300 . ?
C11B C12B 1.46(2) . ?
C10A H10A 0.9300 . ?
C12B H12B 0.9300 . ?
C6A H6A 0.9300 . ?
C13A H13A 0.9300 . ?

loop_
_geom_torsion_atom_site_label_1
_geom_torsion_atom_site_label_2
_geom_torsion_atom_site_label_3
_geom_torsion_atom_site_label_4
_geom_torsion
_geom_torsion_site_symmetry_1
_geom_torsion_site_symmetry_2
_geom_torsion_site_symmetry_3
_geom_torsion_site_symmetry_4
_geom_torsion_publ_flag
Br1A C4A C3A C8A -177.2(9) . . . . ?
Br1A C4A C3A C2A -2(2) . . . . ?
Br1A C4A C5A C6A 177.6(10) . . . . ?
Br1C C4C C5C C6C -179.5(9) . . . . ?
Br1C C4C C3C C8C 178.0(8) . . . . ?
Br1C C4C C3C C2C -2.8(19) . . . . ?
Br1B C4B C3B C2B -4(2) . . . . ?
Br1B C4B C3B C8B 178.2(8) . . . . ?
Br1B C4B C5B C6B -176.9(9) . . . . ?
O1A C1A C2A O2A 3(2) . . . . ?
O1A C1A C2A C3A -176.4(13) . . . . ?
O1C C1C C2C O2C 2(2) . . . . ?
O1C C1C C2C C3C -176.7(14) . . . . ?
N1A C9A C14A C13A 179.5(11) . . . . ?
N1A C9A C10A C11A -179.8(11) . . . . ?
N1A C1A C2A O2A -179.4(13) . . . . ?
N1A C1A C2A C3A 1.4(14) . . . . ?
N1D C1D C2D O2D -179.8(12) . . . . ?
N1D C1D C2D C3D 2.0(13) . . . . ?
N1D C8D C3D C2D -2.5(13) . . . . ?
N1D C8D C3D C4D 178.6(10) . . . . ?
N1D C8D C7D C6D -177.3(11) . . . . ?
O2D C2D C3D C8D -177.6(13) . . . . ?
O2D C2D C3D C4D 1(2) . . . . ?
C4B C3B C2B O2B 1(2) . . . . ?
C4B C3B C2B C1B 179.8(14) . . . . ?
C4B C3B C8B N1B 179.7(10) . . . . ?
C4B C3B C8B C7B -0.8(17) . . . . ?
C4B C5B C6B C7B -1.8(19) . . . . ?
O1D C1D C2D O2D 0(2) . . . . ?
O1D C1D C2D C3D -178.1(11) . . . . ?
O2B C2B C1B O1B 1(2) . . . . ?
O2B C2B C1B N1B -179.0(12) . . . . ?
C4C C5C C6C C7C 3.6(18) . . . . ?
C4C C3C C2C O2C 2(2) . . . . ?
C4C C3C C2C C1C -179.2(13) . . . . ?
C1D N1D C8D C3D 4.0(13) . . . . ?
C1D N1D C8D C7D -178.5(12) . . . . ?
C1D N1D C9D C14D -49.4(17) . . . . ?
C1D N1D C9D C10D 130.6(14) . . . . ?
C1D C2D C3D C8D 0.5(13) . . . . ?
C1D C2D C3D C4D 179.1(12) . . . . ?
N1C C8C C3C C4C 179.6(10) . . . . ?
N1C C8C C3C C2C 0.2(12) . . . . ?
N1C C8C C7C C6C -177.6(11) . . . . ?
N1C C1C C2C O2C 178.8(11) . . . . ?
N1C C1C C2C C3C -0.3(13) . . . . ?
C4A C3A C8A N1A 179.3(11) . . . . ?
C4A C3A C8A C7A -4.4(18) . . . . ?
C4A C3A C2A O2A 3(3) . . . . ?
C4A C3A C2A C1A -178.2(13) . . . . ?
C4A C5A C6A C7A 4(2) . . . . ?
N1B C9B C10B C11B 176.3(10) . . . . ?
C3B C4B C5B C6B 2.9(18) . . . . ?
C3B C2B C1B O1B -177.8(13) . . . . ?
C3B C2B C1B N1B 2.4(15) . . . . ?
C5C C4C C3C C8C 0.1(16) . . . . ?
C5C C4C C3C C2C 179.3(12) . . . . ?
C2D C3D C4D Br1D 0.7(19) . . . . ?
C2D C3D C4D C5D -178.9(12) . . . . ?
C3A C4A C5A C6A -5.0(18) . . . . ?
C8D N1D C1D O1D 176.7(11) . . . . ?
C8D N1D C1D C2D -3.5(13) . . . . ?
C8D N1D C9D C14D 131.5(13) . . . . ?
C8D N1D C9D C10D -48.4(17) . . . . ?
C8D C3D C4D Br1D 179.1(9) . . . . ?
C8D C3D C4D C5D -0.5(17) . . . . ?
C8D C7D C6D C5D -1.4(19) . . . . ?
C3D C8D C7D C6D 0.0(18) . . . . ?
C2B C3B C8B N1B 1.2(13) . . . . ?
C2B C3B C8B C7B -179.3(11) . . . . ?
C8C N1C C1C O1C 177.0(13) . . . . ?
C8C N1C C1C C2C 0.4(13) . . . . ?
C8C N1C C9C C14C -51.9(17) . . . . ?
C8C N1C C9C C10C 135.0(12) . . . . ?
C8C C3C C2C O2C -178.9(12) . . . . ?
C8C C3C C2C C1C 0.1(13) . . . . ?
C8C C7C C6C C5C -4.3(18) . . . . ?
C4D C5D C6D C7D 1.7(18) . . . . ?
C3C C4C C5C C6C -1.5(17) . . . . ?
C3C C8C C7C C6C 2.8(16) . . . . ?
C7D C8D C3D C2D 179.7(11) . . . . ?
C7D C8D C3D C4D 0.9(18) . . . . ?
C7C C8C C3C C4C -0.7(16) . . . . ?
C7C C8C C3C C2C 179.9(10) . . . . ?
C1C N1C C8C C3C -0.4(13) . . . . ?
C1C N1C C8C C7C 180.0(11) . . . . ?
C1C N1C C9C C14C 125.9(13) . . . . ?
C1C N1C C9C C10C -47.2(17) . . . . ?
C9A N1A C1A O1A -7(2) . . . . ?
C9A N1A C1A C2A 174.9(11) . . . . ?
C9A N1A C8A C3A -176.4(11) . . . . ?
C9A N1A C8A C7A 8(2) . . . . ?
C9A C14A C13A C12A 1(2) . . . . ?
C6D C5D C4D Br1D 179.6(8) . . . . ?
C6D C5D C4D C3D -0.8(16) . . . . ?
C5A C4A C3A C8A 5.5(18) . . . . ?
C5A C4A C3A C2A -179.6(13) . . . . ?
C13C C14C C9C N1C -174.8(11) . . . . ?
C13C C14C C9C C10C -1.9(19) . . . . ?
C13C C12C C11C C10C 1(2) . . . . ?
C1A N1A C9A C14A 133.2(13) . . . . ?
C1A N1A C9A C10A -48.0(17) . . . . ?
C1A N1A C8A C3A -2.3(14) . . . . ?
C1A N1A C8A C7A -178.1(12) . . . . ?
C11D C10D C9D N1D -179.1(11) . . . . ?
C11D C10D C9D C14D 0.9(18) . . . . ?
C11D C12D C13D C14D 2(2) . . . . ?
C1B N1B C8B C3B 0.3(13) . . . . ?
C1B N1B C8B C7B -179.2(12) . . . . ?
C1B N1B C9B C14B 126.7(14) . . . . ?
C1B N1B C9B C10B -54.2(17) . . . . ?
C5B C4B C3B C2B 176.3(13) . . . . ?
C5B C4B C3B C8B -1.6(17) . . . . ?
C14B C9B C10B C11B -4.7(18) . . . . ?
C14B C13B C12B C11B 0(2) . . . . ?
C8B N1B C1B O1B 178.6(12) . . . . ?
C8B N1B C1B C2B -1.7(14) . . . . ?
C8B N1B C9B C14B -48.7(16) . . . . ?
C8B N1B C9B C10B 130.4(12) . . . . ?
C8B C3B C2B O2B 179.3(13) . . . . ?
C8B C3B C2B C1B -2.2(14) . . . . ?
C8B C7B C6B C5B -0.6(18) . . . . ?
C9B N1B C1B O1B 2(2) . . . . ?
C9B N1B C1B C2B -177.7(11) . . . . ?
C9B N1B C8B C3B 176.3(11) . . . . ?
C9B N1B C8B C7B -3.2(18) . . . . ?
C9B C14B C13B C12B 0.4(18) . . . . ?
C9B C10B C11B C12B 4.8(17) . . . . ?
C6B C7B C8B N1B -178.7(11) . . . . ?
C6B C7B C8B C3B 1.9(17) . . . . ?
C10D C11D C12D C13D -2(2) . . . . ?
C9C N1C C8C C3C 177.6(11) . . . . ?
C9C N1C C8C C7C -2.0(19) . . . . ?
C9C N1C C1C O1C -1(2) . . . . ?
C9C N1C C1C C2C -177.7(11) . . . . ?
C9C C14C C13C C12C 0.2(19) . . . . ?
C9C C10C C11C C12C -2(2) . . . . ?
C11A C12A C13A C14A -3(2) . . . . ?
C11C C12C C13C C14C 1(2) . . . . ?
C11C C10C C9C N1C 175.8(12) . . . . ?
C11C C10C C9C C14C 3.0(19) . . . . ?
C13B C14B C9B N1B -179.1(10) . . . . ?
C13B C14B C9B C10B 1.9(18) . . . . ?
C12A C11A C10A C9A -1(2) . . . . ?
C8A N1A C9A C14A -53.4(17) . . . . ?
C8A N1A C9A C10A 125.4(14) . . . . ?
C8A N1A C1A O1A 178.2(13) . . . . ?
C8A N1A C1A C2A 0.5(13) . . . . ?
C8A C3A C2A O2A 178.1(13) . . . . ?
C8A C3A C2A C1A -2.6(14) . . . . ?
C8A C7A C6A C5A -2.7(19) . . . . ?
C14A C9A C10A C11A -1(2) . . . . ?
C12D C11D C10D C9D 0.5(19) . . . . ?
C13D C14D C9D N1D 179.3(11) . . . . ?
C13D C14D C9D C10D -0.7(19) . . . . ?
C10B C11B C12B C13B -2.6(19) . . . . ?
C10A C9A C14A C13A 1(2) . . . . ?
C10A C11A C12A C13A 2(2) . . . . ?
C9D N1D C1D O1D -2.5(19) . . . . ?
C9D N1D C1D C2D 177.4(11) . . . . ?
C9D N1D C8D C3D -176.9(11) . . . . ?
C9D N1D C8D C7D 0.7(19) . . . . ?
C9D C14D C13D C12D -1.0(19) . . . . ?
C2A C3A C8A N1A 3.0(14) . . . . ?
C2A C3A C8A C7A 179.2(11) . . . . ?
C6A C7A C8A N1A 178.5(12) . . . . ?
C6A C7A C8A C3A 3.0(17) . . . . ?

loop_
_twin_individual_id
_twin_individual_mass_fraction_refined
1 0.9685(12)
2 0.0315(12)
